data_7046334
loop_
_publ_author_name
'Cui, Zheng'
'Zhou, Lei'
'Qin, Bowen'
'Zhou, Baolei'
'Zhang, Xiaoying'
'Li, Wenliang'
'Zhang, Jingping'

_publ_section_title
;
 Selective chiral symmetry breaking and luminescence sensing of a Zn(ii)
 metal-organic framework.
;
_journal_issue 24
_journal_name_full 'Dalton transactions (Cambridge, England : 2003)'
_journal_page_first 7934
_journal_page_last 7940
_journal_paper_doi 10.1039/c8dt00939b
_journal_volume 47
_journal_year 2018
_chemical_formula_moiety '[(CH3)2NH2]10[Zn3(Zn3O)2(C27H12N6O12)4] 18(CH3)2NCHO 31H2O'
_chemical_formula_sum 'C108 H48 N24 O50 Zn9'
_chemical_formula_weight 3070.21
_space_group_crystal_system cubic
_space_group_IT_number 210
_space_group_name_Hall 'F 4d 2 3'
_space_group_name_H-M_alt 'F 41 3 2'
_symmetry_space_group_name_Hall 'F 4d 2 3'
_symmetry_space_group_name_H-M 'F 41 3 2'
_atom_sites_solution_hydrogens geom
_atom_sites_solution_primary direct
_atom_sites_solution_secondary difmap
_audit_creation_method SHELXL-2014/7
_audit_update_record
;
2018-05-04 deposited with the CCDC.
2018-05-11 downloaded from the CCDC.
;
_cell_angle_alpha 90
_cell_angle_beta 90
_cell_angle_gamma 90
_cell_formula_units_Z 16
_cell_length_a 45.1476(7)
_cell_length_b 45.1476(7)
_cell_length_c 45.1476(7)
_cell_measurement_reflns_used 9921
_cell_measurement_temperature 173(2)
_cell_measurement_theta_max 22.3755
_cell_measurement_theta_min 2.344
_cell_volume 92025(2)
_computing_cell_refinement SMART
_computing_data_collection 'SMART (Bruker, 1997)'
_computing_data_reduction 'SAINT (Bruker, 1999)'
_computing_molecular_graphics 'Diamond (Brandenburg and Putz, 2008)'
_computing_publication_material 'SHELXL-2014/7 (Sheldrick, 2014)'
_computing_structure_refinement 'SHELXL-2014/7 (Sheldrick, 2014)'
_computing_structure_solution 'SHELXS-2014/7 (Sheldrick, 2014)'
_diffrn_ambient_temperature 173(2)
_diffrn_measured_fraction_theta_full 0.994
_diffrn_measured_fraction_theta_max 0.994
_diffrn_measurement_device_type 'Bruker APEX CCD area-detector'
_diffrn_measurement_method '\w scan'
_diffrn_radiation_type MoK\a
_diffrn_radiation_wavelength 0.71073
_diffrn_reflns_av_R_equivalents 0.0425
_diffrn_reflns_av_unetI/netI 0.0471
_diffrn_reflns_Laue_measured_fraction_full 0.994
_diffrn_reflns_Laue_measured_fraction_max 0.994
_diffrn_reflns_limit_h_max 53
_diffrn_reflns_limit_h_min -53
_diffrn_reflns_limit_k_max 53
_diffrn_reflns_limit_k_min -53
_diffrn_reflns_limit_l_max 53
_diffrn_reflns_limit_l_min -53
_diffrn_reflns_number 42855
_diffrn_reflns_point_group_measured_fraction_full 0.997
_diffrn_reflns_point_group_measured_fraction_max 0.997
_diffrn_reflns_theta_full 25.024
_diffrn_reflns_theta_max 25.024
_diffrn_reflns_theta_min 2.210
_diffrn_source 'fine-focus sealed tube'
_exptl_absorpt_coefficient_mu 0.976
_exptl_absorpt_correction_T_max 0.783
_exptl_absorpt_correction_T_min 0.761
_exptl_absorpt_correction_type multi-scan
_exptl_crystal_colour Colourless
_exptl_crystal_density_diffrn 0.886
_exptl_crystal_density_method 'not measured'
_exptl_crystal_description Octahedral
_exptl_crystal_F_000 24544.0
_exptl_crystal_preparation Luminescent
_exptl_crystal_recrystallization_method Solvothermal
_exptl_crystal_size_max 0.29
_exptl_crystal_size_mid 0.27
_exptl_crystal_size_min 0.25
_refine_diff_density_max 0.801
_refine_diff_density_min -0.448
_refine_diff_density_rms 0.058
_refine_ls_abs_structure_details
;
 Refined as an inversion twin.
;
_refine_ls_abs_structure_Flack 0.23(4)
_refine_ls_extinction_method none
_refine_ls_goodness_of_fit_ref 1.138
_refine_ls_hydrogen_treatment constr
_refine_ls_matrix_type full
_refine_ls_number_parameters 265
_refine_ls_number_reflns 6774
_refine_ls_number_restraints 340
_refine_ls_restrained_S_all 1.130
_refine_ls_R_factor_all 0.1165
_refine_ls_R_factor_gt 0.0842
_refine_ls_shift/su_max 0.001
_refine_ls_shift/su_mean 0.000
_refine_ls_structure_factor_coef Fsqd
_refine_ls_weighting_details 'w=1/[\s^2^(Fo^2^)+(0.2000P)^2^] where P=(Fo^2^+2Fc^2^)/3'
_refine_ls_weighting_scheme calc
_refine_ls_wR_factor_gt 0.2704
_refine_ls_wR_factor_ref 0.3152
_reflns_Friedel_coverage 0.733
_reflns_Friedel_fraction_full 1.000
_reflns_Friedel_fraction_max 1.000
_reflns_number_gt 4234
_reflns_number_total 6790
_reflns_threshold_expression 'I > 2\s(I)'
_cod_data_source_file c8dt00939b2.cif
_cod_data_source_block 1P
_cod_depositor_comments 'Adding full bibliography for 7046334--7046335.cif.'
_cod_original_cell_volume 92025(4)
_cod_database_code 7046334
_shelx_shelxl_version_number 2014/7
_shelx_space_group_comment
;
The symmetry employed for this shelxl refinement is uniquely defined
by the following loop, which should always be used as a source of
symmetry information in preference to the above space-group names.
They are only intended as comments.
;
_shelx_estimated_absorpt_t_min 0.761
_shelx_estimated_absorpt_t_max 0.783

loop_
_space_group_symop_operation_xyz
'x, y, z'
'-x, -y+1/2, z+1/2'
'-x+1/2, y+1/2, -z'
'x+1/2, -y, -z+1/2'
'z, x, y'
'z+1/2, -x, -y+1/2'
'-z, -x+1/2, y+1/2'
'-z+1/2, x+1/2, -y'
'y, z, x'
'-y+1/2, z+1/2, -x'
'y+1/2, -z, -x+1/2'
'-y, -z+1/2, x+1/2'
'y+3/4, x+1/4, -z+3/4'
'-y+1/4, -x+1/4, -z+1/4'
'y+1/4, -x+3/4, z+3/4'
'-y+3/4, x+3/4, z+1/4'
'x+3/4, z+1/4, -y+3/4'
'-x+3/4, z+3/4, y+1/4'
'-x+1/4, -z+1/4, -y+1/4'
'x+1/4, -z+3/4, y+3/4'
'z+3/4, y+1/4, -x+3/4'
'z+1/4, -y+3/4, x+3/4'
'-z+3/4, y+3/4, x+1/4'
'-z+1/4, -y+1/4, -x+1/4'
'x, y+1/2, z+1/2'
'-x, -y+1, z+1'
'-x+1/2, y+1, -z+1/2'
'x+1/2, -y+1/2, -z+1'
'z, x+1/2, y+1/2'
'z+1/2, -x+1/2, -y+1'
'-z, -x+1, y+1'
'-z+1/2, x+1, -y+1/2'
'y, z+1/2, x+1/2'
'-y+1/2, z+1, -x+1/2'
'y+1/2, -z+1/2, -x+1'
'-y, -z+1, x+1'
'y+3/4, x+3/4, -z+5/4'
'-y+1/4, -x+3/4, -z+3/4'
'y+1/4, -x+5/4, z+5/4'
'-y+3/4, x+5/4, z+3/4'
'x+3/4, z+3/4, -y+5/4'
'-x+3/4, z+5/4, y+3/4'
'-x+1/4, -z+3/4, -y+3/4'
'x+1/4, -z+5/4, y+5/4'
'z+3/4, y+3/4, -x+5/4'
'z+1/4, -y+5/4, x+5/4'
'-z+3/4, y+5/4, x+3/4'
'-z+1/4, -y+3/4, -x+3/4'
'x+1/2, y, z+1/2'
'-x+1/2, -y+1/2, z+1'
'-x+1, y+1/2, -z+1/2'
'x+1, -y, -z+1'
'z+1/2, x, y+1/2'
'z+1, -x, -y+1'
'-z+1/2, -x+1/2, y+1'
'-z+1, x+1/2, -y+1/2'
'y+1/2, z, x+1/2'
'-y+1, z+1/2, -x+1/2'
'y+1, -z, -x+1'
'-y+1/2, -z+1/2, x+1'
'y+5/4, x+1/4, -z+5/4'
'-y+3/4, -x+1/4, -z+3/4'
'y+3/4, -x+3/4, z+5/4'
'-y+5/4, x+3/4, z+3/4'
'x+5/4, z+1/4, -y+5/4'
'-x+5/4, z+3/4, y+3/4'
'-x+3/4, -z+1/4, -y+3/4'
'x+3/4, -z+3/4, y+5/4'
'z+5/4, y+1/4, -x+5/4'
'z+3/4, -y+3/4, x+5/4'
'-z+5/4, y+3/4, x+3/4'
'-z+3/4, -y+1/4, -x+3/4'
'x+1/2, y+1/2, z'
'-x+1/2, -y+1, z+1/2'
'-x+1, y+1, -z'
'x+1, -y+1/2, -z+1/2'
'z+1/2, x+1/2, y'
'z+1, -x+1/2, -y+1/2'
'-z+1/2, -x+1, y+1/2'
'-z+1, x+1, -y'
'y+1/2, z+1/2, x'
'-y+1, z+1, -x'
'y+1, -z+1/2, -x+1/2'
'-y+1/2, -z+1, x+1/2'
'y+5/4, x+3/4, -z+3/4'
'-y+3/4, -x+3/4, -z+1/4'
'y+3/4, -x+5/4, z+3/4'
'-y+5/4, x+5/4, z+1/4'
'x+5/4, z+3/4, -y+3/4'
'-x+5/4, z+5/4, y+1/4'
'-x+3/4, -z+3/4, -y+1/4'
'x+3/4, -z+5/4, y+3/4'
'z+5/4, y+3/4, -x+3/4'
'z+3/4, -y+5/4, x+3/4'
'-z+5/4, y+5/4, x+1/4'
'-z+3/4, -y+3/4, -x+1/4'

loop_
_atom_site_label
_atom_site_type_symbol
_atom_site_fract_x
_atom_site_fract_y
_atom_site_fract_z
_atom_site_U_iso_or_equiv
_atom_site_adp_type
_atom_site_occupancy
_atom_site_site_symmetry_order
_atom_site_calc_flag
_atom_site_refinement_flags_posn
_atom_site_refinement_flags_adp
_atom_site_refinement_flags_occupancy
Zn1 Zn 0.5000 0.5000 0.23255(3) 0.1334(8) Uani 1 2 d S TU P
Zn2 Zn 0.39710(4) 0.66089(4) 0.12550(4) 0.1484(7) Uani 1 1 d . U .
C1 C 0.5589(3) 0.5937(2) 0.0935(2) 0.118(3) Uani 1 1 d D U .
C2 C 0.51454(13) 0.59776(15) 0.12700(14) 0.124(3) Uani 1 1 d DG U .
C3 C 0.48603(15) 0.60937(14) 0.12632(13) 0.124(3) Uani 1 1 d G U .
H3 H 0.4807 0.6232 0.1114 0.148 Uiso 1 1 calc R U .
C4 C 0.46536(12) 0.60068(16) 0.14741(15) 0.119(3) Uani 1 1 d DG U .
C5 C 0.47320(14) 0.58038(17) 0.16920(14) 0.133(3) Uani 1 1 d G U .
H5 H 0.4591 0.5744 0.1836 0.160 Uiso 1 1 calc R U .
C6 C 0.50170(16) 0.56877(15) 0.16988(13) 0.130(3) Uani 1 1 d DG U .
C7 C 0.52238(11) 0.57746(15) 0.14879(14) 0.114(3) Uani 1 1 d G U .
H7 H 0.5419 0.5695 0.1493 0.137 Uiso 1 1 calc R U .
C8 C 0.4362(3) 0.6138(3) 0.1476(3) 0.129(3) Uani 1 1 d D U .
C9 C 0.5117(3) 0.5464(3) 0.1912(2) 0.126(3) Uani 1 1 d D U .
C10 C 0.3544(2) 0.8207(3) 0.1814(2) 0.113(3) Uani 1 1 d D U .
C11 C 0.39660(13) 0.78652(14) 0.18994(14) 0.113(3) Uani 1 1 d DG U .
C12 C 0.42393(15) 0.78713(15) 0.20410(15) 0.139(4) Uani 1 1 d G U .
H12 H 0.4290 0.8034 0.2164 0.167 Uiso 1 1 calc R U .
C13 C 0.44380(11) 0.76393(18) 0.20022(16) 0.142(4) Uani 1 1 d DG U .
C14 C 0.43634(12) 0.74013(15) 0.18217(16) 0.117(3) Uani 1 1 d G U .
H14 H 0.4499 0.7243 0.1795 0.140 Uiso 1 1 calc R U .
C15 C 0.40901(12) 0.73953(12) 0.16800(14) 0.108(2) Uani 1 1 d DG U .
C16 C 0.38914(10) 0.76273(15) 0.17189(13) 0.116(3) Uani 1 1 d G U .
H16 H 0.3705 0.7623 0.1622 0.139 Uiso 1 1 calc R U .
C17 C 0.4719(4) 0.7637(4) 0.2175(5) 0.204(7) Uani 1 1 d D U .
C18 C 0.3998(2) 0.7146(3) 0.1495(2) 0.126(3) Uani 1 1 d D U .
N1 N 0.5696(2) 0.60607(17) 0.0686(2) 0.121(2) Uani 1 1 d D U .
N2 N 0.53312(19) 0.6065(2) 0.1038(2) 0.133(3) Uani 1 1 d D U .
H2 H 0.5275 0.6226 0.0944 0.160 Uiso 1 1 calc R U .
N3 N 0.3414(2) 0.84381(19) 0.1947(2) 0.127(3) Uani 1 1 d D U .
N4 N 0.37917(19) 0.8092(2) 0.1950(2) 0.139(3) Uani 1 1 d D U .
H4 H 0.3845 0.8195 0.2107 0.167 Uiso 1 1 calc R U .
O1 O 0.43050(18) 0.63156(19) 0.1259(2) 0.154(3) Uani 1 1 d D U .
O2 O 0.4173(2) 0.6032(2) 0.1670(2) 0.148(3) Uani 1 1 d D U .
O3 O 0.48858(19) 0.53290(19) 0.20697(16) 0.138(3) Uani 1 1 d D U .
O4 O 0.5354(2) 0.5385(2) 0.19405(16) 0.143(3) Uani 1 1 d D U .
O5 O 0.4766(2) 0.7868(3) 0.2346(2) 0.179(4) Uani 1 1 d D U .
O6 O 0.48958(18) 0.7455(3) 0.2161(3) 0.208(6) Uani 1 1 d D U .
O7 O 0.41693(17) 0.69113(19) 0.15098(19) 0.139(2) Uani 1 1 d D U .
O8 O 0.37612(19) 0.71366(18) 0.1344(2) 0.151(3) Uani 1 1 d D U .
O9 O 0.36181(14) 0.63819(14) 0.13819(14) 0.159(4) Uani 1 3 d S TU P

loop_
_atom_site_aniso_label
_atom_site_aniso_U_11
_atom_site_aniso_U_22
_atom_site_aniso_U_33
_atom_site_aniso_U_23
_atom_site_aniso_U_13
_atom_site_aniso_U_12
Zn1 0.1485(16) 0.1828(19) 0.0688(9) 0.000 0.000 -0.0050(11)
Zn2 0.1598(13) 0.1382(11) 0.1473(12) -0.0319(9) 0.0280(10) 0.0547(9)
C1 0.162(8) 0.090(6) 0.102(7) -0.004(5) 0.043(6) 0.018(6)
C2 0.130(7) 0.119(7) 0.121(7) 0.009(5) 0.036(6) 0.024(6)
C3 0.133(7) 0.132(7) 0.107(6) -0.002(5) 0.033(5) 0.046(6)
C4 0.135(7) 0.114(7) 0.107(6) -0.019(5) 0.037(5) 0.028(5)
C5 0.120(7) 0.174(10) 0.105(7) -0.004(6) 0.014(6) -0.001(6)
C6 0.128(7) 0.195(10) 0.066(5) 0.005(5) 0.005(5) 0.002(6)
C7 0.113(6) 0.131(7) 0.097(6) -0.008(5) 0.011(5) 0.001(5)
C8 0.122(7) 0.148(9) 0.118(7) -0.022(6) 0.007(6) 0.011(6)
C9 0.143(8) 0.164(9) 0.072(5) -0.015(5) -0.004(6) 0.001(7)
C10 0.094(6) 0.131(8) 0.115(7) -0.019(5) -0.011(5) 0.016(5)
C11 0.099(6) 0.150(7) 0.090(6) -0.018(5) -0.009(5) 0.027(5)
C12 0.116(7) 0.177(10) 0.124(8) -0.026(7) -0.036(6) 0.036(6)
C13 0.107(7) 0.158(9) 0.161(10) 0.000(7) -0.031(6) 0.034(6)
C14 0.088(5) 0.138(7) 0.123(7) 0.023(5) 0.006(4) 0.036(5)
C15 0.096(5) 0.126(6) 0.101(6) 0.005(5) 0.015(4) 0.028(5)
C16 0.091(5) 0.160(8) 0.096(6) -0.034(5) -0.010(4) 0.054(5)
C17 0.175(13) 0.196(13) 0.240(16) -0.050(11) -0.095(11) 0.087(10)
C18 0.113(6) 0.164(8) 0.099(6) -0.024(6) 0.004(5) 0.070(6)
N1 0.127(7) 0.094(5) 0.141(7) 0.026(5) 0.021(5) 0.007(5)
N2 0.141(6) 0.145(7) 0.114(6) 0.011(5) 0.043(5) 0.039(6)
N3 0.116(6) 0.097(5) 0.167(8) -0.009(5) -0.051(6) 0.016(4)
N4 0.121(6) 0.148(7) 0.149(7) -0.065(6) -0.050(5) 0.036(5)
O1 0.160(6) 0.149(6) 0.153(6) -0.005(5) 0.060(5) 0.075(5)
O2 0.139(6) 0.143(6) 0.163(7) -0.025(5) 0.054(5) 0.006(5)
O3 0.152(6) 0.166(7) 0.097(5) 0.015(4) 0.001(4) 0.014(5)
O4 0.151(6) 0.186(8) 0.091(4) 0.015(5) 0.002(5) 0.010(6)
O5 0.172(9) 0.184(9) 0.180(9) -0.006(6) -0.076(7) 0.031(7)
O6 0.107(6) 0.285(12) 0.231(10) -0.092(10) -0.073(6) 0.077(7)
O7 0.121(5) 0.137(5) 0.158(6) -0.024(4) 0.015(4) 0.063(4)
O8 0.142(6) 0.140(5) 0.171(7) -0.063(5) -0.034(5) 0.053(5)
O9 0.159(4) 0.159(4) 0.159(4) -0.043(4) 0.043(4) 0.043(4)

loop_
_atom_type_symbol
_atom_type_description
_atom_type_scat_dispersion_real
_atom_type_scat_dispersion_imag
_atom_type_scat_source
C C 0.0033 0.0016 'International Tables Vol C Tables 4.2.6.8 and 6.1.1.4'
H H 0.0000 0.0000 'International Tables Vol C Tables 4.2.6.8 and 6.1.1.4'
N N 0.0061 0.0033 'International Tables Vol C Tables 4.2.6.8 and 6.1.1.4'
O O 0.0106 0.0060 'International Tables Vol C Tables 4.2.6.8 and 6.1.1.4'
Zn Zn 0.2839 1.4301 'International Tables Vol C Tables 4.2.6.8 and 6.1.1.4'

loop_
_geom_angle_atom_site_label_1
_geom_angle_atom_site_label_2
_geom_angle_atom_site_label_3
_geom_angle
_geom_angle_site_symmetry_1
_geom_angle_site_symmetry_3
O3 Zn1 O3 107.4(5) 26_654 .
O3 Zn1 O6 104.4(5) 26_654 72_565
O3 Zn1 O6 120.0(4) . 72_565
O3 Zn1 O6 120.0(4) 26_654 93_445
O3 Zn1 O6 104.4(5) . 93_445
O6 Zn1 O6 101.6(6) 72_565 93_445
O3 Zn1 C17 98.0(6) 26_654 72_565
O3 Zn1 C17 142.9(5) . 72_565
O6 Zn1 C17 24.7(5) 72_565 72_565
O6 Zn1 C17 84.8(6) 93_445 72_565
O3 Zn1 C17 142.9(5) 26_654 93_445
O3 Zn1 C17 98.0(6) . 93_445
O6 Zn1 C17 84.8(6) 72_565 93_445
O6 Zn1 C17 24.7(5) 93_445 93_445
C17 Zn1 C17 75.5(11) 72_565 93_445
O2 Zn2 O9 110.7(3) 58 .
O2 Zn2 O7 118.5(4) 58 .
O9 Zn2 O7 123.2(3) . .
O2 Zn2 O1 96.2(4) 58 .
O9 Zn2 O1 105.1(4) . .
O7 Zn2 O1 96.3(4) . .
N1 C1 N1 126.3(9) 53_554 .
N1 C1 N2 118.9(10) 53_554 .
N1 C1 N2 114.3(11) . .
C3 C2 C7 120.0 . .
C3 C2 N2 115.6(5) . .
C7 C2 N2 124.2(5) . .
C2 C3 C4 120.0 . .
C5 C4 C3 120.0 . .
C5 C4 C8 119.8(7) . .
C3 C4 C8 120.1(7) . .
C4 C5 C6 120.0 . .
C7 C6 C5 120.0 . .
C7 C6 C9 116.0(7) . .
C5 C6 C9 124.0(7) . .
C6 C7 C2 120.0 . .
O1 C8 O2 126.9(11) . .
O1 C8 C4 115.6(10) . .
O2 C8 C4 116.7(11) . .
O4 C9 O3 120.5(11) . .
O4 C9 C6 125.4(12) . .
O3 C9 C6 113.9(10) . .
N3 C10 N3 126.7(9) 11_465 .
N3 C10 N4 116.2(10) 11_465 .
N3 C10 N4 116.5(9) . .
N4 C11 C12 115.9(5) . .
N4 C11 C16 124.1(5) . .
C12 C11 C16 120.0 . .
C11 C12 C13 120.0 . .
C14 C13 C12 120.0 . .
C14 C13 C17 120.5(8) . .
C12 C13 C17 119.3(8) . .
C15 C14 C13 120.0 . .
C16 C15 C14 120.0 . .
C16 C15 C18 118.0(5) . .
C14 C15 C18 122.0(5) . .
C15 C16 C11 120.0 . .
O6 C17 O5 119.3(13) . .
O6 C17 C13 124.7(15) . .
O5 C17 C13 115.9(12) . .
O6 C17 Zn1 46.4(7) . 47_544
O5 C17 Zn1 74.4(7) . 47_544
C13 C17 Zn1 166.2(14) . 47_544
O8 C18 O7 119.8(10) . .
O8 C18 C15 124.9(8) . .
O7 C18 C15 115.2(9) . .
C1 N1 C1 113.5(9) 33_554 .
C1 N2 C2 129.9(9) . .
C10 N3 C10 112.5(10) 8_556 .
C11 N4 C10 134.5(8) . .
C8 O1 Zn2 124.5(7) . .
C8 O2 Zn2 123.5(9) . 79_554
C9 O3 Zn1 115.8(7) . .
C17 O6 Zn1 108.9(11) . 47_544
C18 O7 Zn2 105.0(7) . .
Zn2 O9 Zn2 109.5(3) 58 79_554
Zn2 O9 Zn2 109.5(3) 58 .
Zn2 O9 Zn2 109.5(3) 79_554 .

loop_
_geom_bond_atom_site_label_1
_geom_bond_atom_site_label_2
_geom_bond_distance
_geom_bond_site_symmetry_2
Zn1 O3 1.951(8) 26_654
Zn1 O3 1.951(8) .
Zn1 O6 1.991(9) 72_565
Zn1 O6 1.991(9) 93_445
Zn1 C17 2.600(13) 72_565
Zn1 C17 2.600(13) 93_445
Zn2 O2 1.953(9) 58
Zn2 O9 1.979(4) .
Zn2 O7 1.997(10) .
Zn2 O1 2.007(7) .
C1 N1 1.306(13) 53_554
C1 N1 1.343(13) .
C1 N2 1.381(11) .
C2 C3 1.3900 .
C2 C7 1.3900 .
C2 N2 1.398(10) .
C3 C4 1.3900 .
C4 C5 1.3900 .
C4 C8 1.442(12) .
C5 C6 1.3900 .
C6 C7 1.3900 .
C6 C9 1.466(12) .
C8 O1 1.294(15) .
C8 O2 1.313(14) .
C9 O4 1.137(14) .
C9 O3 1.402(14) .
C10 N3 1.331(12) 11_465
C10 N3 1.340(13) .
C10 N4 1.378(11) .
C11 N4 1.313(9) .
C11 C12 1.3900 .
C11 C16 1.3900 .
C12 C13 1.3900 .
C13 C14 1.3900 .
C13 C17 1.490(13) .
C14 C15 1.3900 .
C15 C16 1.3900 .
C15 C18 1.462(11) .
C17 O6 1.146(16) .
C17 O5 1.316(17) .
C17 Zn1 2.600(13) 47_544
C18 O8 1.270(12) .
C18 O7 1.313(12) .
N1 C1 1.306(13) 33_554
N3 C10 1.331(12) 8_556
O2 Zn2 1.953(9) 79_554
O6 Zn1 1.991(9) 47_544
O9 Zn2 1.979(4) 58
O9 Zn2 1.979(4) 79_554
